data_1511965
loop_
_publ_author_name
'Coffman, Keith C.'
'Palazzo, Teresa A.'
'Hartley, Timothy P.'
'Fettinger, James C.'
'Tantillo, Dean J.'
'Kurth, Mark J.'

_publ_section_title
;
 Heterocycle-Heterocycle Strategies: (2-Nitrophenyl)isoxazole Precursors
 to 4-Aminoquinolines, 1H-Indoles, and Quinolin-4(1H)-ones.
;
_journal_issue 8
_journal_name_full 'Organic letters'
_journal_page_first 2062
_journal_page_last 2065
_journal_paper_doi 10.1021/ol400787y
_journal_volume 15
_journal_year 2013
_chemical_formula_moiety 'C16 H13 N O'
_chemical_formula_sum 'C16 H13 N O'
_chemical_formula_weight 235.27
_chemical_name_systematic
; 
 ? 
;
_space_group_crystal_system monoclinic
_space_group_IT_number 15
_space_group_name_Hall '-C 2yc'
_space_group_name_H-M_alt 'C 1 2/c 1'
_symmetry_space_group_name_Hall '-C 2yc'
_symmetry_space_group_name_H-M 'C 1 2/c 1'
_atom_sites_solution_hydrogens difmap
_audit_creation_method SHELXL-2012
_cell_angle_alpha 90
_cell_angle_beta 106.3440(10)
_cell_angle_gamma 90
_cell_formula_units_Z 8
_cell_length_a 22.7298(8)
_cell_length_b 7.4458(3)
_cell_length_c 14.6820(5)
_cell_measurement_reflns_used 9174
_cell_measurement_temperature 90(2)
_cell_measurement_theta_max 72.33
_cell_measurement_theta_min 6.28
_cell_volume 2384.39(15)
_computing_cell_refinement 'SAINT (8.18C) (Bruker, 2012)'
_computing_data_collection 'Apex2 (2012.2-0) (Bruker, 2012)'
_computing_data_reduction 'SAINT (8.18C) (Bruker, 2012)'
_computing_molecular_graphics 'Bruker SHELXTL'
_computing_publication_material 'Bruker SHELXTL'
_computing_structure_refinement 'SHELXL-2012 (Sheldrick, 2012)'
_computing_structure_solution 'SHELXS-97 (Sheldrick, 2008)'
_diffrn_ambient_temperature 90(2)
_diffrn_measured_fraction_theta_full 0.989
_diffrn_measured_fraction_theta_max 0.952
_diffrn_measurement_device_type 'Bruker APEX-II CCD'
_diffrn_measurement_method '\f and \w scans'
_diffrn_radiation_type CuK\a
_diffrn_radiation_wavelength 1.54178
_diffrn_reflns_av_R_equivalents 0.0194
_diffrn_reflns_av_unetI/netI 0.0206
_diffrn_reflns_Laue_measured_fraction_full 0.989
_diffrn_reflns_Laue_measured_fraction_max 0.952
_diffrn_reflns_limit_h_max 26
_diffrn_reflns_limit_h_min -27
_diffrn_reflns_limit_k_max 8
_diffrn_reflns_limit_k_min -8
_diffrn_reflns_limit_l_max 17
_diffrn_reflns_limit_l_min -17
_diffrn_reflns_number 6343
_diffrn_reflns_point_group_measured_fraction_full 0.989
_diffrn_reflns_point_group_measured_fraction_max 0.952
_diffrn_reflns_theta_full 67.679
_diffrn_reflns_theta_max 72.373
_diffrn_reflns_theta_min 6.281
_exptl_absorpt_coefficient_mu 0.646
_exptl_absorpt_correction_T_max 0.8649
_exptl_absorpt_correction_T_min 0.7312
_exptl_absorpt_correction_type multi-scan
_exptl_absorpt_process_details 'SADABS 2012/1 (Sheldrick, 2012)'
_exptl_crystal_colour Colorless
_exptl_crystal_density_diffrn 1.311
_exptl_crystal_description Plate
_exptl_crystal_F_000 992
_exptl_crystal_size_max 0.456
_exptl_crystal_size_mid 0.386
_exptl_crystal_size_min 0.078
_refine_diff_density_max 0.266
_refine_diff_density_min -0.207
_refine_diff_density_rms 0.037
_refine_ls_extinction_method none
_refine_ls_goodness_of_fit_ref 1.057
_refine_ls_hydrogen_treatment refall
_refine_ls_matrix_type full
_refine_ls_number_parameters 215
_refine_ls_number_reflns 2248
_refine_ls_number_restraints 0
_refine_ls_restrained_S_all 1.057
_refine_ls_R_factor_all 0.0346
_refine_ls_R_factor_gt 0.0342
_refine_ls_shift/su_max 0.001
_refine_ls_shift/su_mean 0.000
_refine_ls_structure_factor_coef Fsqd
_refine_ls_weighting_details
; 
 w=1/[\s^2^(Fo^2^)+(0.0502P)^2^+1.5504P] 
 where P=(Fo^2^+2Fc^2^)/3 
;
_refine_ls_weighting_scheme calc
_refine_ls_wR_factor_gt 0.0912
_refine_ls_wR_factor_ref 0.0916
_reflns_Friedel_coverage 0.000
_reflns_number_gt 2213
_reflns_number_total 2248
_reflns_threshold_expression 'I > 2\s(I)'
_cod_data_source_file ol400787y_si_003.cif
_cod_data_source_block KC1FMI
_cod_depositor_comments
;
The following automatic conversions were performed:

'_exptl_absorpt_correction_type' value 'Multi-scan' changed to
'multi-scan' according to
/home/saulius/struct/CIF-dictionaries/cif_core.dic dictionary named
'cif_core.dic' version 2.4.2 from 2011-04-26.

Automatic conversion script
Id: cif_fix_values 1891 2012-01-12 08:04:46Z andrius 
;
_cod_database_code 1511965
_shelx_space_group_comment
; 
The symmetry employed for this shelxl refinement is uniquely defined 
by the following loop, which should always be used as a source of 
symmetry information in preference to the above space-group names. 
They are only intended as comments. 
;
_shelx_estimated_absorpt_t_min 0.757
_shelx_estimated_absorpt_t_max 0.951
_shelxl_version_number 2012-6

loop_
_space_group_symop_operation_xyz
'x, y, z'
'-x, y, -z+1/2'
'x+1/2, y+1/2, z'
'-x+1/2, y+1/2, -z+1/2'
'-x, -y, -z'
'x, -y, z-1/2'
'-x+1/2, -y+1/2, -z'
'x+1/2, -y+1/2, z-1/2'

loop_
_atom_site_label
_atom_site_type_symbol
_atom_site_fract_x
_atom_site_fract_y
_atom_site_fract_z
_atom_site_U_iso_or_equiv
_atom_site_adp_type
_atom_site_occupancy
_atom_site_site_symmetry_order
_atom_site_calc_flag
C1 C 0.32353(5) 0.55431(13) 0.76139(7) 0.0165(2) Uani 1 1 d
H1 H 0.2567(6) 0.5359(18) 0.6361(11) 0.023(3) Uiso 1 1 d
N1 N 0.26543(4) 0.53969(12) 0.69931(6) 0.0169(2) Uani 1 1 d
C2 C 0.37990(5) 0.57544(14) 0.74256(8) 0.0205(2) Uani 1 1 d
H2 H 0.3825(6) 0.5835(19) 0.6788(11) 0.029(3) Uiso 1 1 d
C3 C 0.43112(5) 0.59272(15) 0.81976(8) 0.0229(3) Uani 1 1 d
H3 H 0.4717(7) 0.6106(19) 0.8100(10) 0.030(4) Uiso 1 1 d
C4 C 0.42611(5) 0.58907(15) 0.91282(8) 0.0218(2) Uani 1 1 d
H4 H 0.4630(6) 0.6060(18) 0.9680(9) 0.024(3) Uiso 1 1 d
C5 C 0.37006(5) 0.56567(14) 0.93102(7) 0.0183(2) Uani 1 1 d
H5 H 0.3675(6) 0.5625(17) 0.9973(9) 0.019(3) Uiso 1 1 d
C6 C 0.31744(5) 0.54793(13) 0.85432(7) 0.0155(2) Uani 1 1 d
C7 C 0.25246(5) 0.53002(13) 0.84514(7) 0.0149(2) Uani 1 1 d
C8 C 0.22280(5) 0.52623(13) 0.74750(7) 0.0156(2) Uani 1 1 d
O8 O 0.26286(3) 0.47852(10) 1.00585(5) 0.0206(2) Uani 1 1 d
C9 C 0.22813(5) 0.50634(13) 0.92530(7) 0.0155(2) Uani 1 1 d
C10 C 0.16056(5) 0.51206(14) 0.91373(7) 0.0165(2) Uani 1 1 d
C11 C 0.13414(5) 0.37420(15) 0.95325(7) 0.0193(2) Uani 1 1 d
H11 H 0.1598(6) 0.2740(18) 0.9857(9) 0.021(3) Uiso 1 1 d
C12 C 0.07173(5) 0.37734(16) 0.94447(8) 0.0248(3) Uani 1 1 d
H12 H 0.0534(6) 0.276(2) 0.9723(10) 0.030(4) Uiso 1 1 d
C13 C 0.03573(5) 0.51940(18) 0.89858(9) 0.0282(3) Uani 1 1 d
H13 H -0.0077(7) 0.522(2) 0.8928(11) 0.036(4) Uiso 1 1 d
C14 C 0.06242(5) 0.65903(17) 0.86162(8) 0.0269(3) Uani 1 1 d
H14 H 0.0375(7) 0.762(2) 0.8303(10) 0.033(4) Uiso 1 1 d
C15 C 0.12455(5) 0.65508(15) 0.86853(7) 0.0213(2) Uani 1 1 d
H15 H 0.1435(6) 0.7538(19) 0.8428(9) 0.024(3) Uiso 1 1 d
C16 C 0.15717(5) 0.51079(15) 0.69125(7) 0.0192(2) Uani 1 1 d
H16A H 0.1392(6) 0.632(2) 0.6751(10) 0.031(4) Uiso 1 1 d
H16B H 0.1332(6) 0.4453(18) 0.7272(9) 0.022(3) Uiso 1 1 d
H16C H 0.1543(6) 0.4483(19) 0.6318(11) 0.028(3) Uiso 1 1 d

loop_
_atom_site_aniso_label
_atom_site_aniso_U_11
_atom_site_aniso_U_22
_atom_site_aniso_U_33
_atom_site_aniso_U_23
_atom_site_aniso_U_13
_atom_site_aniso_U_12
C1 0.0207(5) 0.0139(5) 0.0153(5) -0.0005(4) 0.0056(4) -0.0002(4)
N1 0.0224(5) 0.0195(5) 0.0094(4) -0.0007(3) 0.0053(3) -0.0017(3)
C2 0.0264(6) 0.0181(5) 0.0213(5) 0.0001(4) 0.0137(4) 0.0003(4)
C3 0.0199(5) 0.0212(5) 0.0313(6) 0.0021(4) 0.0130(4) 0.0007(4)
C4 0.0171(5) 0.0230(6) 0.0241(6) 0.0028(4) 0.0037(4) 0.0001(4)
C5 0.0194(5) 0.0185(5) 0.0161(5) 0.0022(4) 0.0036(4) -0.0004(4)
C6 0.0197(5) 0.0130(5) 0.0150(5) 0.0004(4) 0.0066(4) -0.0004(4)
C7 0.0168(5) 0.0146(5) 0.0130(5) 0.0000(4) 0.0036(4) -0.0010(4)
C8 0.0206(5) 0.0131(5) 0.0134(5) 0.0000(4) 0.0051(4) -0.0009(4)
O8 0.0182(4) 0.0306(4) 0.0123(4) 0.0028(3) 0.0033(3) -0.0003(3)
C9 0.0187(5) 0.0149(5) 0.0128(5) -0.0006(3) 0.0042(4) -0.0013(4)
C10 0.0177(5) 0.0210(5) 0.0105(5) -0.0031(4) 0.0035(4) -0.0012(4)
C11 0.0203(5) 0.0234(5) 0.0137(5) -0.0018(4) 0.0041(4) -0.0027(4)
C12 0.0217(5) 0.0332(6) 0.0206(5) -0.0049(5) 0.0077(4) -0.0080(4)
C13 0.0160(5) 0.0430(7) 0.0250(6) -0.0096(5) 0.0047(4) -0.0010(5)
C14 0.0233(6) 0.0321(6) 0.0225(5) -0.0034(5) 0.0020(4) 0.0075(5)
C15 0.0231(5) 0.0224(6) 0.0177(5) -0.0012(4) 0.0045(4) 0.0013(4)
C16 0.0210(5) 0.0216(6) 0.0127(5) -0.0005(4) 0.0011(4) -0.0026(4)

loop_
_atom_type_symbol
_atom_type_description
_atom_type_scat_dispersion_real
_atom_type_scat_dispersion_imag
_atom_type_scat_source
C C 0.0181 0.0091 'International Tables Vol C Tables 4.2.6.8 and 6.1.1.4'
H H 0.0000 0.0000 'International Tables Vol C Tables 4.2.6.8 and 6.1.1.4'
N N 0.0311 0.0180 'International Tables Vol C Tables 4.2.6.8 and 6.1.1.4'
O O 0.0492 0.0322 'International Tables Vol C Tables 4.2.6.8 and 6.1.1.4'

loop_
_geom_angle_atom_site_label_1
_geom_angle_atom_site_label_2
_geom_angle_atom_site_label_3
_geom_angle
N1 C1 C2 129.75(10)
N1 C1 C6 107.45(9)
C2 C1 C6 122.80(10)
C8 N1 C1 110.64(9)
C8 N1 H1 123.9(9)
C1 N1 H1 125.5(9)
C3 C2 C1 117.18(10)
C3 C2 H2 121.7(9)
C1 C2 H2 121.0(8)
C2 C3 C4 121.05(10)
C2 C3 H3 120.1(8)
C4 C3 H3 118.8(8)
C5 C4 C3 121.46(10)
C5 C4 H4 117.9(8)
C3 C4 H4 120.6(8)
C4 C5 C6 118.76(10)
C4 C5 H5 120.2(7)
C6 C5 H5 121.0(7)
C5 C6 C1 118.75(9)
C5 C6 C7 134.47(9)
C1 C6 C7 106.72(9)
C8 C7 C9 130.25(10)
C8 C7 C6 106.30(9)
C9 C7 C6 123.26(9)
N1 C8 C7 108.89(9)
N1 C8 C16 117.85(9)
C7 C8 C16 133.27(10)
O8 C9 C7 120.67(9)
O8 C9 C10 118.03(9)
C7 C9 C10 121.29(9)
C15 C10 C11 119.79(10)
C15 C10 C9 121.49(9)
C11 C10 C9 118.65(9)
C12 C11 C10 119.81(10)
C12 C11 H11 120.6(7)
C10 C11 H11 119.5(7)
C11 C12 C13 120.30(11)
C11 C12 H12 118.7(8)
C13 C12 H12 120.9(8)
C14 C13 C12 119.80(11)
C14 C13 H13 119.8(9)
C12 C13 H13 120.4(9)
C15 C14 C13 120.20(11)
C15 C14 H14 119.4(9)
C13 C14 H14 120.4(9)
C14 C15 C10 120.05(10)
C14 C15 H15 120.3(8)
C10 C15 H15 119.6(8)
C8 C16 H16A 110.0(8)
C8 C16 H16B 111.0(8)
H16A C16 H16B 109.0(11)
C8 C16 H16C 109.7(8)
H16A C16 H16C 107.5(11)
H16B C16 H16C 109.5(12)

loop_
_geom_bond_atom_site_label_1
_geom_bond_atom_site_label_2
_geom_bond_distance
C1 N1 1.3817(14)
C1 C2 1.3937(15)
C1 C6 1.4103(14)
N1 C8 1.3548(14)
N1 H1 0.892(15)
C2 C3 1.3835(16)
C2 H2 0.957(15)
C3 C4 1.4029(16)
C3 H3 0.983(14)
C4 C5 1.3843(15)
C4 H4 0.996(13)
C5 C6 1.3995(14)
C5 H5 0.992(13)
C6 C7 1.4510(14)
C7 C8 1.4023(14)
C7 C9 1.4451(14)
C8 C16 1.4923(14)
O8 C9 1.2406(13)
C9 C10 1.4975(14)
C10 C15 1.3923(15)
C10 C11 1.3954(15)
C11 C12 1.3882(15)
C11 H11 0.984(13)
C12 C13 1.3899(18)
C12 H12 1.003(15)
C13 C14 1.3887(19)
C13 H13 0.967(16)
C14 C15 1.3876(16)
C14 H14 0.986(15)
C15 H15 0.980(14)
C16 H16A 0.993(16)
C16 H16B 0.987(14)
C16 H16C 0.975(15)

loop_
_geom_hbond_atom_site_label_D
_geom_hbond_atom_site_label_H
_geom_hbond_atom_site_label_A
_geom_hbond_distance_DH
_geom_hbond_distance_HA
_geom_hbond_distance_DA
_geom_hbond_angle_DHA
_geom_hbond_site_symmetry_A
N1 H1 O8 0.892(15) 1.960(15) 2.8277(12) 163.6(13) 6_565

loop_
_geom_torsion_atom_site_label_1
_geom_torsion_atom_site_label_2
_geom_torsion_atom_site_label_3
_geom_torsion_atom_site_label_4
_geom_torsion
C2 C1 N1 C8 -178.16(10)
C6 C1 N1 C8 0.62(11)
N1 C1 C2 C3 177.81(10)
C6 C1 C2 C3 -0.80(15)
C1 C2 C3 C4 -0.04(16)
C2 C3 C4 C5 0.89(17)
C3 C4 C5 C6 -0.90(16)
C4 C5 C6 C1 0.09(15)
C4 C5 C6 C7 -176.79(11)
N1 C1 C6 C5 -178.10(9)
C2 C1 C6 C5 0.78(15)
N1 C1 C6 C7 -0.42(11)
C2 C1 C6 C7 178.46(9)
C5 C6 C7 C8 177.24(11)
C1 C6 C7 C8 0.09(11)
C5 C6 C7 C9 -7.35(17)
C1 C6 C7 C9 175.50(9)
C1 N1 C8 C7 -0.56(11)
C1 N1 C8 C16 179.52(9)
C9 C7 C8 N1 -174.69(10)
C6 C7 C8 N1 0.28(11)
C9 C7 C8 C16 5.21(18)
C6 C7 C8 C16 -179.82(10)
C8 C7 C9 O8 165.45(10)
C6 C7 C9 O8 -8.78(15)
C8 C7 C9 C10 -13.72(16)
C6 C7 C9 C10 172.06(9)
O8 C9 C10 C15 128.40(11)
C7 C9 C10 C15 -52.41(14)
O8 C9 C10 C11 -48.65(13)
C7 C9 C10 C11 130.54(10)
C15 C10 C11 C12 2.17(15)
C9 C10 C11 C12 179.27(9)
C10 C11 C12 C13 -1.60(16)
C11 C12 C13 C14 -0.20(17)
C12 C13 C14 C15 1.44(17)
C13 C14 C15 C10 -0.86(16)
C11 C10 C15 C14 -0.94(15)
C9 C10 C15 C14 -177.96(9)
